data_7002926
loop_
_publ_author_name
'Uhl, Werner'
'Claesener, Michael'
'Hepp, Alexander'
'Jasper, Beate'
'Vinogradov, Andrej'
'van W\"ullen, Leo'
'K\"oster, Thomas K.-J.'

_publ_section_title
;
 The influence of halogen substituents on the course of hydrogallation
 and hydroalumination reactions
;
_journal_issue 47
_journal_name_full 'Dalton Transactions'
_journal_page_first 10550
_journal_page_last 10562
_journal_paper_doi 10.1039/b913568e
_journal_year 2009
_chemical_formula_sum 'C46 H70 Al2'
_chemical_formula_weight 676.98
_chemical_name_systematic
;
?
;
_space_group_IT_number 2
_symmetry_cell_setting triclinic
_symmetry_space_group_name_Hall '-P 1'
_symmetry_space_group_name_H-M 'P -1'
_atom_sites_solution_hydrogens geom
_atom_sites_solution_primary direct
_atom_sites_solution_secondary difmap
_audit_creation_method SHELXL-97
_cell_angle_alpha 108.541(3)
_cell_angle_beta 94.003(3)
_cell_angle_gamma 97.057(3)
_cell_formula_units_Z 1
_cell_length_a 6.0951(3)
_cell_length_b 13.0684(5)
_cell_length_c 14.8985(6)
_cell_measurement_reflns_used 1687
_cell_measurement_temperature 153(2)
_cell_measurement_theta_max 71.109
_cell_measurement_theta_min 3.150
_cell_volume 1109.09(9)
_computing_cell_refinement 'Bruker SAINT'
_computing_data_collection 'Bruker SMART'
_computing_data_reduction 'Bruker SHELXTL'
_computing_molecular_graphics 'Bruker SHELXTL'
_computing_publication_material 'Bruker SHELXTL'
_computing_structure_refinement 'SHELXL-97 (Sheldrick, 1997)'
_computing_structure_solution 'SHELXS-97 (Sheldrick, 1990)'
_diffrn_ambient_temperature 153(2)
_diffrn_measured_fraction_theta_full 0.863
_diffrn_measured_fraction_theta_max 0.863
_diffrn_measurement_device_type 'CCD area detector'
_diffrn_measurement_method 'omega scans'
_diffrn_radiation_monochromator graphite
_diffrn_radiation_source 'rotating anode'
_diffrn_radiation_type CuK\a
_diffrn_radiation_wavelength 1.54184
_diffrn_reflns_av_R_equivalents 0.0183
_diffrn_reflns_av_sigmaI/netI 0.0362
_diffrn_reflns_limit_h_max 6
_diffrn_reflns_limit_h_min -7
_diffrn_reflns_limit_k_max 14
_diffrn_reflns_limit_k_min -15
_diffrn_reflns_limit_l_max 16
_diffrn_reflns_limit_l_min -17
_diffrn_reflns_number 6513
_diffrn_reflns_theta_full 71.87
_diffrn_reflns_theta_max 71.87
_diffrn_reflns_theta_min 3.15
_exptl_absorpt_coefficient_mu 0.777
_exptl_absorpt_correction_T_max 0.9771
_exptl_absorpt_correction_T_min 0.9125
_exptl_absorpt_correction_type empirical
_exptl_absorpt_process_details SADABS
_exptl_crystal_colour colourless
_exptl_crystal_density_diffrn 1.014
_exptl_crystal_density_method 'not measured'
_exptl_crystal_description platelet
_exptl_crystal_F_000 372
_exptl_crystal_size_max 0.12
_exptl_crystal_size_mid 0.06
_exptl_crystal_size_min 0.03
_refine_diff_density_max 0.289
_refine_diff_density_min -0.257
_refine_diff_density_rms 0.053
_refine_ls_extinction_method none
_refine_ls_goodness_of_fit_ref 1.018
_refine_ls_hydrogen_treatment constr
_refine_ls_matrix_type full
_refine_ls_number_parameters 226
_refine_ls_number_reflns 3762
_refine_ls_number_restraints 0
_refine_ls_restrained_S_all 1.018
_refine_ls_R_factor_all 0.0789
_refine_ls_R_factor_gt 0.0561
_refine_ls_shift/su_max 0.000
_refine_ls_shift/su_mean 0.000
_refine_ls_structure_factor_coef Fsqd
_refine_ls_weighting_details 'calc w=1/[\s^2^(Fo^2^)+(0.0942P)^2^+0.5783P] where P=(Fo^2^+2Fc^2^)/3'
_refine_ls_weighting_scheme calc
_refine_ls_wR_factor_gt 0.1471
_refine_ls_wR_factor_ref 0.1664
_reflns_number_gt 2812
_reflns_number_total 3762
_reflns_threshold_expression >2sigma(I)
_cod_data_source_file b913568e.txt
_cod_data_source_block sad8
_cod_original_cell_volume 1109.09(8)
_cod_original_sg_symbol_H-M P-1
_cod_database_code 7002926

loop_
_symmetry_equiv_pos_as_xyz
'x, y, z'
'-x, -y, -z'

loop_
_atom_site_label
_atom_site_type_symbol
_atom_site_fract_x
_atom_site_fract_y
_atom_site_fract_z
_atom_site_U_iso_or_equiv
_atom_site_adp_type
_atom_site_occupancy
_atom_site_symmetry_multiplicity
_atom_site_calc_flag
_atom_site_refinement_flags
_atom_site_disorder_assembly
_atom_site_disorder_group
Al1 Al 0.46073(13) 0.17679(6) 0.75884(5) 0.0293(2) Uani 1 1 d . . .
C1 C 0.5342(4) 0.2463(2) 0.66357(18) 0.0308(6) Uani 1 1 d . . .
C11 C 0.5784(4) 0.3558(2) 0.69760(18) 0.0316(6) Uani 1 1 d . . .
H11 H 0.5625 0.3861 0.7641 0.038 Uiso 1 1 calc R . .
CT1 C 0.6486(5) 0.4416(2) 0.65172(18) 0.0329(6) Uani 1 1 d . . .
CT11 C 0.7861(6) 0.5399(2) 0.7288(2) 0.0569(9) Uani 1 1 d . . .
HT1A H 0.7018 0.5644 0.7816 0.068 Uiso 1 1 calc R . .
HT1B H 0.8217 0.5979 0.7031 0.068 Uiso 1 1 calc R . .
HT1C H 0.9210 0.5193 0.7500 0.068 Uiso 1 1 calc R . .
CT12 C 0.4380(5) 0.4772(3) 0.6174(2) 0.0504(8) Uani 1 1 d . . .
HT1D H 0.3541 0.4175 0.5662 0.061 Uiso 1 1 calc R . .
HT1E H 0.4782 0.5377 0.5953 0.061 Uiso 1 1 calc R . .
HT1F H 0.3493 0.4988 0.6690 0.061 Uiso 1 1 calc R . .
CT13 C 0.7873(5) 0.4037(2) 0.5692(2) 0.0447(7) Uani 1 1 d . . .
HT1G H 0.9065 0.3707 0.5883 0.054 Uiso 1 1 calc R . .
HT1H H 0.8478 0.4652 0.5519 0.054 Uiso 1 1 calc R . .
HT1I H 0.6948 0.3513 0.5155 0.054 Uiso 1 1 calc R . .
C2 C 0.5457(4) 0.18136(19) 0.56162(17) 0.0283(5) Uani 1 1 d . . .
C3 C 0.7254(4) 0.1272(2) 0.53446(18) 0.0318(6) Uani 1 1 d . . .
H3 H 0.8458 0.1330 0.5818 0.038 Uiso 1 1 calc R . .
C4 C 0.3708(4) 0.1685(2) 0.49114(18) 0.0300(5) Uani 1 1 d . . .
H4 H 0.2427 0.2033 0.5078 0.036 Uiso 1 1 calc R . .
C5 C 0.4289(4) 0.0180(2) 0.73065(18) 0.0296(5) Uani 1 1 d . . .
C51 C 0.4024(4) -0.0183(2) 0.80431(18) 0.0317(6) Uani 1 1 d . . .
H51 H 0.4099 0.0391 0.8642 0.038 Uiso 1 1 calc R . .
CT5 C 0.3626(5) -0.1322(2) 0.81217(19) 0.0366(6) Uani 1 1 d . . .
CT51 C 0.2368(6) -0.2192(2) 0.7232(2) 0.0560(9) Uani 1 1 d . . .
HT5A H 0.1017 -0.1958 0.7058 0.067 Uiso 1 1 calc R . .
HT5B H 0.2016 -0.2865 0.7360 0.067 Uiso 1 1 calc R . .
HT5C H 0.3277 -0.2300 0.6719 0.067 Uiso 1 1 calc R . .
CT52 C 0.5869(6) -0.1644(3) 0.8353(3) 0.0601(9) Uani 1 1 d . . .
HT5D H 0.6719 -0.1719 0.7823 0.072 Uiso 1 1 calc R . .
HT5E H 0.5631 -0.2326 0.8474 0.072 Uiso 1 1 calc R . .
HT5F H 0.6666 -0.1089 0.8908 0.072 Uiso 1 1 calc R . .
CT53 C 0.2276(6) -0.1267(3) 0.8960(2) 0.0550(8) Uani 1 1 d . . .
HT5G H 0.3089 -0.0752 0.9533 0.066 Uiso 1 1 calc R . .
HT5H H 0.2015 -0.1975 0.9031 0.066 Uiso 1 1 calc R . .
HT5I H 0.0877 -0.1040 0.8841 0.066 Uiso 1 1 calc R . .
C6 C 0.4361(4) -0.05413(19) 0.63057(17) 0.0281(5) Uani 1 1 d . . .
C7 C 0.6190(4) -0.1056(2) 0.60297(18) 0.0313(6) Uani 1 1 d . . .
H7 H 0.7415 -0.0974 0.6501 0.038 Uiso 1 1 calc R . .
C8 C 0.2656(4) -0.0651(2) 0.55913(18) 0.0315(6) Uani 1 1 d . . .
H8 H 0.1391 -0.0288 0.5754 0.038 Uiso 1 1 calc R . .
C9 C 0.4130(4) 0.2690(2) 0.88763(17) 0.0304(5) Uani 1 1 d . . .
H9A H 0.4546 0.2331 0.9319 0.036 Uiso 1 1 calc R . .
H9B H 0.5134 0.3365 0.9039 0.036 Uiso 1 1 calc R . .
CT9 C 0.1766(5) 0.2967(2) 0.90322(18) 0.0357(6) Uani 1 1 d . . .
CT91 C 0.0064(5) 0.1931(3) 0.8719(3) 0.0577(9) Uani 1 1 d . . .
HT9A H 0.0442 0.1463 0.9069 0.069 Uiso 1 1 calc R . .
HT9B H 0.0065 0.1560 0.8050 0.069 Uiso 1 1 calc R . .
HT9C H -0.1387 0.2117 0.8840 0.069 Uiso 1 1 calc R . .
CT92 C 0.1656(6) 0.3567(3) 1.0088(2) 0.0502(8) Uani 1 1 d . . .
HT9D H 0.0200 0.3764 1.0175 0.060 Uiso 1 1 calc R . .
HT9E H 0.2748 0.4215 1.0303 0.060 Uiso 1 1 calc R . .
HT9F H 0.1950 0.3098 1.0450 0.060 Uiso 1 1 calc R . .
CT93 C 0.1174(6) 0.3715(3) 0.8469(2) 0.0541(9) Uani 1 1 d . . .
HT9G H -0.0254 0.3924 0.8606 0.065 Uiso 1 1 calc R . .
HT9H H 0.1126 0.3333 0.7799 0.065 Uiso 1 1 calc R . .
HT9I H 0.2281 0.4356 0.8651 0.065 Uiso 1 1 calc R . .

loop_
_atom_site_aniso_label
_atom_site_aniso_U_11
_atom_site_aniso_U_22
_atom_site_aniso_U_33
_atom_site_aniso_U_23
_atom_site_aniso_U_13
_atom_site_aniso_U_12
Al1 0.0359(4) 0.0256(4) 0.0282(4) 0.0089(3) 0.0108(3) 0.0072(3)
C1 0.0358(14) 0.0283(13) 0.0308(13) 0.0118(10) 0.0107(10) 0.0054(10)
C11 0.0406(15) 0.0282(13) 0.0275(13) 0.0096(10) 0.0067(11) 0.0077(11)
CT1 0.0426(15) 0.0261(13) 0.0313(13) 0.0109(10) 0.0059(11) 0.0050(11)
CT11 0.087(3) 0.0331(16) 0.0468(18) 0.0183(14) -0.0049(17) -0.0110(16)
CT12 0.0549(19) 0.0495(19) 0.060(2) 0.0315(16) 0.0135(15) 0.0174(15)
CT13 0.0515(18) 0.0364(15) 0.0528(18) 0.0205(13) 0.0202(14) 0.0075(13)
C2 0.0351(14) 0.0217(12) 0.0299(13) 0.0099(10) 0.0096(10) 0.0042(10)
C3 0.0337(14) 0.0300(13) 0.0343(14) 0.0131(11) 0.0066(11) 0.0062(10)
C4 0.0320(13) 0.0268(13) 0.0339(13) 0.0107(10) 0.0118(10) 0.0087(10)
C5 0.0328(14) 0.0256(12) 0.0320(13) 0.0097(10) 0.0097(10) 0.0068(10)
C51 0.0371(14) 0.0284(13) 0.0306(13) 0.0092(10) 0.0089(11) 0.0077(10)
CT5 0.0419(16) 0.0338(14) 0.0377(15) 0.0155(11) 0.0112(12) 0.0053(11)
CT51 0.081(2) 0.0312(16) 0.053(2) 0.0167(14) 0.0100(17) -0.0098(15)
CT52 0.065(2) 0.055(2) 0.075(2) 0.0355(18) 0.0119(18) 0.0236(17)
CT53 0.067(2) 0.0497(19) 0.056(2) 0.0262(16) 0.0230(17) 0.0048(16)
C6 0.0345(14) 0.0221(12) 0.0306(13) 0.0112(10) 0.0098(10) 0.0045(10)
C7 0.0330(14) 0.0289(13) 0.0322(13) 0.0102(10) 0.0044(10) 0.0047(10)
C8 0.0332(14) 0.0282(13) 0.0371(14) 0.0129(11) 0.0108(11) 0.0096(10)
C9 0.0394(15) 0.0259(13) 0.0281(12) 0.0105(10) 0.0055(10) 0.0083(10)
CT9 0.0396(15) 0.0369(15) 0.0335(14) 0.0105(11) 0.0111(11) 0.0154(11)
CT91 0.0367(17) 0.055(2) 0.075(2) 0.0091(17) 0.0187(16) 0.0098(14)
CT92 0.061(2) 0.056(2) 0.0351(16) 0.0092(14) 0.0173(14) 0.0257(16)
CT93 0.055(2) 0.073(2) 0.0520(18) 0.0313(17) 0.0182(15) 0.0379(17)

loop_
_atom_type_symbol
_atom_type_description
_atom_type_scat_dispersion_real
_atom_type_scat_dispersion_imag
_atom_type_scat_source
C C 0.0181 0.0091 'International Tables Vol C Tables 4.2.6.8 and 6.1.1.4'
H H 0.0000 0.0000 'International Tables Vol C Tables 4.2.6.8 and 6.1.1.4'
Al Al 0.2130 0.2455 'International Tables Vol C Tables 4.2.6.8 and 6.1.1.4'

loop_
_geom_angle_atom_site_label_1
_geom_angle_atom_site_label_2
_geom_angle_atom_site_label_3
_geom_angle
_geom_angle_site_symmetry_1
_geom_angle_site_symmetry_3
_geom_angle_publ_flag
C1 Al1 C5 122.36(11) . . ?
C1 Al1 C9 119.16(11) . . ?
C5 Al1 C9 118.47(11) . . ?
C11 C1 C2 123.1(2) . . ?
C11 C1 Al1 114.75(18) . . ?
C2 C1 Al1 122.17(17) . . ?
C1 C11 CT1 132.8(2) . . ?
C1 C11 H11 113.6 . . ?
CT1 C11 H11 113.6 . . ?
C11 CT1 CT13 114.5(2) . . ?
C11 CT1 CT12 107.8(2) . . ?
CT13 CT1 CT12 109.9(2) . . ?
C11 CT1 CT11 107.7(2) . . ?
CT13 CT1 CT11 108.4(3) . . ?
CT12 CT1 CT11 108.4(2) . . ?
CT1 CT11 HT1A 109.5 . . ?
CT1 CT11 HT1B 109.5 . . ?
HT1A CT11 HT1B 109.5 . . ?
CT1 CT11 HT1C 109.5 . . ?
HT1A CT11 HT1C 109.5 . . ?
HT1B CT11 HT1C 109.5 . . ?
CT1 CT12 HT1D 109.5 . . ?
CT1 CT12 HT1E 109.5 . . ?
HT1D CT12 HT1E 109.5 . . ?
CT1 CT12 HT1F 109.5 . . ?
HT1D CT12 HT1F 109.5 . . ?
HT1E CT12 HT1F 109.5 . . ?
CT1 CT13 HT1G 109.5 . . ?
CT1 CT13 HT1H 109.5 . . ?
HT1G CT13 HT1H 109.5 . . ?
CT1 CT13 HT1I 109.5 . . ?
HT1G CT13 HT1I 109.5 . . ?
HT1H CT13 HT1I 109.5 . . ?
C3 C2 C4 117.6(2) . . ?
C3 C2 C1 121.2(2) . . ?
C4 C2 C1 121.1(2) . . ?
C8 C3 C2 121.4(2) 2_656 . ?
C8 C3 H3 119.3 2_656 . ?
C2 C3 H3 119.3 . . ?
C7 C4 C2 120.6(2) 2_656 . ?
C7 C4 H4 119.7 2_656 . ?
C2 C4 H4 119.7 . . ?
C51 C5 C6 124.3(2) . . ?
C51 C5 Al1 116.50(19) . . ?
C6 C5 Al1 119.22(17) . . ?
C5 C51 CT5 132.9(2) . . ?
C5 C51 H51 113.5 . . ?
CT5 C51 H51 113.5 . . ?
C51 CT5 CT51 114.1(2) . . ?
C51 CT5 CT52 108.7(2) . . ?
CT51 CT5 CT52 109.7(3) . . ?
C51 CT5 CT53 107.7(2) . . ?
CT51 CT5 CT53 108.5(3) . . ?
CT52 CT5 CT53 107.9(3) . . ?
CT5 CT51 HT5A 109.5 . . ?
CT5 CT51 HT5B 109.5 . . ?
HT5A CT51 HT5B 109.5 . . ?
CT5 CT51 HT5C 109.5 . . ?
HT5A CT51 HT5C 109.5 . . ?
HT5B CT51 HT5C 109.5 . . ?
CT5 CT52 HT5D 109.5 . . ?
CT5 CT52 HT5E 109.5 . . ?
HT5D CT52 HT5E 109.5 . . ?
CT5 CT52 HT5F 109.5 . . ?
HT5D CT52 HT5F 109.5 . . ?
HT5E CT52 HT5F 109.5 . . ?
CT5 CT53 HT5G 109.5 . . ?
CT5 CT53 HT5H 109.5 . . ?
HT5G CT53 HT5H 109.5 . . ?
CT5 CT53 HT5I 109.5 . . ?
HT5G CT53 HT5I 109.5 . . ?
HT5H CT53 HT5I 109.5 . . ?
C7 C6 C8 117.1(2) . . ?
C7 C6 C5 122.0(2) . . ?
C8 C6 C5 120.7(2) . . ?
C6 C7 C4 121.8(2) . 2_656 ?
C6 C7 H7 119.1 . . ?
C4 C7 H7 119.1 2_656 . ?
C3 C8 C6 121.5(2) 2_656 . ?
C3 C8 H8 119.3 2_656 . ?
C6 C8 H8 119.3 . . ?
CT9 C9 Al1 117.62(18) . . ?
CT9 C9 H9A 107.9 . . ?
Al1 C9 H9A 107.9 . . ?
CT9 C9 H9B 107.9 . . ?
Al1 C9 H9B 107.9 . . ?
H9A C9 H9B 107.2 . . ?
CT91 CT9 CT92 108.3(3) . . ?
CT91 CT9 CT93 109.6(3) . . ?
CT92 CT9 CT93 108.2(2) . . ?
CT91 CT9 C9 110.6(2) . . ?
CT92 CT9 C9 110.0(2) . . ?
CT93 CT9 C9 110.1(2) . . ?
CT9 CT91 HT9A 109.5 . . ?
CT9 CT91 HT9B 109.5 . . ?
HT9A CT91 HT9B 109.5 . . ?
CT9 CT91 HT9C 109.5 . . ?
HT9A CT91 HT9C 109.5 . . ?
HT9B CT91 HT9C 109.5 . . ?
CT9 CT92 HT9D 109.5 . . ?
CT9 CT92 HT9E 109.5 . . ?
HT9D CT92 HT9E 109.5 . . ?
CT9 CT92 HT9F 109.5 . . ?
HT9D CT92 HT9F 109.5 . . ?
HT9E CT92 HT9F 109.5 . . ?
CT9 CT93 HT9G 109.5 . . ?
CT9 CT93 HT9H 109.5 . . ?
HT9G CT93 HT9H 109.5 . . ?
CT9 CT93 HT9I 109.5 . . ?
HT9G CT93 HT9I 109.5 . . ?
HT9H CT93 HT9I 109.5 . . ?

loop_
_geom_bond_atom_site_label_1
_geom_bond_atom_site_label_2
_geom_bond_distance
_geom_bond_site_symmetry_2
_geom_bond_publ_flag
Al1 C1 1.962(3) . ?
Al1 C5 1.963(2) . ?
Al1 C9 1.978(2) . ?
C1 C11 1.342(3) . ?
C1 C2 1.497(3) . ?
C11 CT1 1.522(3) . ?
C11 H11 0.9600 . ?
CT1 CT13 1.527(4) . ?
CT1 CT12 1.527(4) . ?
CT1 CT11 1.528(4) . ?
CT11 HT1A 0.9599 . ?
CT11 HT1B 0.9599 . ?
CT11 HT1C 0.9599 . ?
CT12 HT1D 0.9599 . ?
CT12 HT1E 0.9599 . ?
CT12 HT1F 0.9599 . ?
CT13 HT1G 0.9599 . ?
CT13 HT1H 0.9599 . ?
CT13 HT1I 0.9599 . ?
C2 C3 1.391(3) . ?
C2 C4 1.398(4) . ?
C3 C8 1.381(3) 2_656 ?
C3 H3 0.9600 . ?
C4 C7 1.392(3) 2_656 ?
C4 H4 0.9600 . ?
C5 C51 1.339(4) . ?
C5 C6 1.497(3) . ?
C51 CT5 1.522(4) . ?
C51 H51 0.9600 . ?
CT5 CT51 1.524(4) . ?
CT5 CT52 1.527(4) . ?
CT5 CT53 1.531(4) . ?
CT51 HT5A 0.9599 . ?
CT51 HT5B 0.9599 . ?
CT51 HT5C 0.9599 . ?
CT52 HT5D 0.9599 . ?
CT52 HT5E 0.9599 . ?
CT52 HT5F 0.9599 . ?
CT53 HT5G 0.9599 . ?
CT53 HT5H 0.9599 . ?
CT53 HT5I 0.9599 . ?
C6 C7 1.391(3) . ?
C6 C8 1.395(4) . ?
C7 C4 1.392(3) 2_656 ?
C7 H7 0.9600 . ?
C8 C3 1.381(3) 2_656 ?
C8 H8 0.9600 . ?
C9 CT9 1.544(3) . ?
C9 H9A 0.9600 . ?
C9 H9B 0.9600 . ?
CT9 CT91 1.520(4) . ?
CT9 CT92 1.529(3) . ?
CT9 CT93 1.534(4) . ?
CT91 HT9A 0.9599 . ?
CT91 HT9B 0.9599 . ?
CT91 HT9C 0.9599 . ?
CT92 HT9D 0.9599 . ?
CT92 HT9E 0.9599 . ?
CT92 HT9F 0.9599 . ?
CT93 HT9G 0.9599 . ?
CT93 HT9H 0.9599 . ?
CT93 HT9I 0.9599 . ?

loop_
_geom_torsion_atom_site_label_1
_geom_torsion_atom_site_label_2
_geom_torsion_atom_site_label_3
_geom_torsion_atom_site_label_4
_geom_torsion
_geom_torsion_site_symmetry_1
_geom_torsion_site_symmetry_2
_geom_torsion_site_symmetry_3
_geom_torsion_site_symmetry_4
_geom_torsion_publ_flag
C5 Al1 C1 C11 -171.68(18) . . . . ?
C9 Al1 C1 C11 9.1(3) . . . . ?
C5 Al1 C1 C2 6.7(3) . . . . ?
C9 Al1 C1 C2 -172.51(19) . . . . ?
C2 C1 C11 CT1 -0.6(5) . . . . ?
Al1 C1 C11 CT1 177.7(2) . . . . ?
C1 C11 CT1 CT13 -30.3(4) . . . . ?
C1 C11 CT1 CT12 92.3(3) . . . . ?
C1 C11 CT1 CT11 -150.9(3) . . . . ?
C11 C1 C2 C3 102.8(3) . . . . ?
Al1 C1 C2 C3 -75.4(3) . . . . ?
C11 C1 C2 C4 -80.5(3) . . . . ?
Al1 C1 C2 C4 101.3(3) . . . . ?
C4 C2 C3 C8 1.7(4) . . . 2_656 ?
C1 C2 C3 C8 178.5(2) . . . 2_656 ?
C3 C2 C4 C7 -1.5(4) . . . 2_656 ?
C1 C2 C4 C7 -178.3(2) . . . 2_656 ?
C1 Al1 C5 C51 173.01(19) . . . . ?
C9 Al1 C5 C51 -7.8(3) . . . . ?
C1 Al1 C5 C6 -6.8(3) . . . . ?
C9 Al1 C5 C6 172.42(18) . . . . ?
C6 C5 C51 CT5 -3.3(5) . . . . ?
Al1 C5 C51 CT5 176.9(2) . . . . ?
C5 C51 CT5 CT51 -29.6(4) . . . . ?
C5 C51 CT5 CT52 93.2(4) . . . . ?
C5 C51 CT5 CT53 -150.1(3) . . . . ?
C51 C5 C6 C7 -73.2(3) . . . . ?
Al1 C5 C6 C7 106.6(2) . . . . ?
C51 C5 C6 C8 112.2(3) . . . . ?
Al1 C5 C6 C8 -68.0(3) . . . . ?
C8 C6 C7 C4 -2.2(4) . . . 2_656 ?
C5 C6 C7 C4 -177.0(2) . . . 2_656 ?
C7 C6 C8 C3 2.0(4) . . . 2_656 ?
C5 C6 C8 C3 176.8(2) . . . 2_656 ?
C1 Al1 C9 CT9 86.9(2) . . . . ?
C5 Al1 C9 CT9 -92.3(2) . . . . ?
Al1 C9 CT9 CT91 53.7(3) . . . . ?
Al1 C9 CT9 CT92 173.3(2) . . . . ?
Al1 C9 CT9 CT93 -67.5(3) . . . . ?
